data_1555018
loop_
_publ_author_name
'Hahn, Lena'
'Wadepohl, Hubert'
'Gade, Lutz H.'

_publ_section_title
;
 Tetralithiated tetraazaperopyrene as a key intermediate for the synthesis
 of functionalized derivatives.
;
_journal_issue 9
_journal_name_full 'Organic letters'
_journal_page_first 2266
_journal_page_last 2269
_journal_paper_doi 10.1021/acs.orglett.5b00942
_journal_volume 17
_journal_year 2015
_chemical_formula_moiety 'C76 H112 F14 N4 Sn4'
_chemical_formula_sum 'C76 H112 F14 N4 Sn4'
_chemical_formula_weight 1822.45
_space_group_crystal_system triclinic
_space_group_IT_number 2
_space_group_name_Hall '-P 1'
_space_group_name_H-M_alt 'P -1'
_symmetry_cell_setting triclinic
_symmetry_Int_Tables_number 2
_symmetry_space_group_name_H-M 'P -1'
_atom_sites_solution_hydrogens geom
_atom_sites_solution_primary iterative
_atom_sites_solution_secondary difmap
_audit_block_code ga_lh1
_audit_creation_date
;
'Tue Oct 16 15:54:53 2012'
;
_audit_creation_method
;
Olex2 1.2
(compiled 2015.01.26 svn.r3151 for OlexSys, GUI svn.r4998)
;
_audit_update_record '31.03.2015 11:02:16 CEST UTC+02:00  encif 1.29'
_cell_angle_alpha 82.945(2)
_cell_angle_beta 76.059(3)
_cell_angle_gamma 70.925(4)
_cell_formula_units_Z 1
_cell_length_a 10.7975(5)
_cell_length_b 11.1210(4)
_cell_length_c 17.9860(5)
_cell_measurement_reflns_used 24483
_cell_measurement_temperature 115(1)
_cell_measurement_theta_max 67.3588
_cell_measurement_theta_min 4.2077
_cell_volume 1978.74(14)
_computing_cell_refinement
;
CrysAlisPro, Agilent Technologies,
Version 1.171.36.21 (release 14-08-2012 CrysAlis171 .NET)
(compiled Sep 14 2012,17:21:16)
;
_computing_data_collection
;
CrysAlisPro, Agilent Technologies,
Version 1.171.36.21 (release 14-08-2012 CrysAlis171 .NET)
(compiled Sep 14 2012,17:21:16)
;
_computing_data_reduction
;
CrysAlisPro, Agilent Technologies,
Version 1.171.36.21 (release 14-08-2012 CrysAlis171 .NET)
(compiled Sep 14 2012,17:21:16)
;
_computing_molecular_graphics 'Olex2 (Dolomanov et al., 2009)'
_computing_publication_material 'encif (Wadepohl, 2009-14); encifer 1.5 (CCDC, 2014)'
_computing_structure_refinement 'ShelXL (Sheldrick, 2008)'
_computing_structure_solution 'SUPERFLIP (Palatinus, 2007-2009)'
_diffrn_ambient_temperature 115(1)
_diffrn_detector 'CCD plate'
_diffrn_detector_area_resol_mean 7.9621
_diffrn_detector_type 'Agilent EOS'
_diffrn_measured_fraction_theta_full 0.983
_diffrn_measured_fraction_theta_max 0.980
_diffrn_measurement_details
;
#__ type_ start__ end____ width___ exp.time_
  1 omega  -25.00    2.00   1.0000    2.0000
omega____ theta____ kappa____ phi______ frames
    -        0.0000  -57.0000   30.0000 27

#__ type_ start__ end____ width___ exp.time_
  2 omega  -54.00  -29.00   1.0000    2.0000
omega____ theta____ kappa____ phi______ frames
    -        0.0000  -57.0000   30.0000 25

#__ type_ start__ end____ width___ exp.time_
  3 omega  -54.00  -27.00   1.0000    2.0000
omega____ theta____ kappa____ phi______ frames
    -        0.0000  -77.0000 -180.0000 27

#__ type_ start__ end____ width___ exp.time_
  4 omega  -23.00   59.00   1.0000    2.0000
omega____ theta____ kappa____ phi______ frames
    -        0.0000   38.0000  -60.0000 82

#__ type_ start__ end____ width___ exp.time_
  5 omega  -16.00   30.00   1.0000    2.0000
omega____ theta____ kappa____ phi______ frames
    -        0.0000  -77.0000 -180.0000 46

#__ type_ start__ end____ width___ exp.time_
  6 omega   29.00   66.00   1.0000    2.0000
omega____ theta____ kappa____ phi______ frames
    -        0.0000   38.0000 -180.0000 37

#__ type_ start__ end____ width___ exp.time_
  7 omega  -71.00  -11.00   1.0000    2.0000
omega____ theta____ kappa____ phi______ frames
    -        0.0000  -38.0000   90.0000 60

#__ type_ start__ end____ width___ exp.time_
  8 omega  -23.00   24.00   1.0000    2.0000
omega____ theta____ kappa____ phi______ frames
    -        0.0000   38.0000 -180.0000 47

#__ type_ start__ end____ width___ exp.time_
  9 omega   -7.00   25.00   1.0000    2.0000
omega____ theta____ kappa____ phi______ frames
    -        0.0000  -38.0000   90.0000 32

#__ type_ start__ end____ width___ exp.time_
 10 omega   -8.00   20.00   1.0000    2.0000
omega____ theta____ kappa____ phi______ frames
    -       22.0000   78.0000  -46.0367 28

#__ type_ start__ end____ width___ exp.time_
 11 omega    6.00   31.00   1.0000    4.0000
omega____ theta____ kappa____ phi______ frames
    -       38.0000   80.0000   64.2884 25

#__ type_ start__ end____ width___ exp.time_
 12 omega  -49.00  -12.00   1.0000    4.0000
omega____ theta____ kappa____ phi______ frames
    -      -42.5000  -77.0000 -120.0000 37

#__ type_ start__ end____ width___ exp.time_
 13 omega  -43.00  -16.00   1.0000    4.0000
omega____ theta____ kappa____ phi______ frames
    -      -42.5000  -77.0000 -150.0000 27

#__ type_ start__ end____ width___ exp.time_
 14 omega  -39.00  -12.00   1.0000    4.0000
omega____ theta____ kappa____ phi______ frames
    -      -42.5000  -77.0000  -90.0000 27

#__ type_ start__ end____ width___ exp.time_
 15 omega  -49.00  -12.00   1.0000    4.0000
omega____ theta____ kappa____ phi______ frames
    -      -42.5000  -77.0000    0.0000 37

#__ type_ start__ end____ width___ exp.time_
 16 omega  -50.00  -15.00   1.0000    4.0000
omega____ theta____ kappa____ phi______ frames
    -      -42.5000  -77.0000 -180.0000 35

#__ type_ start__ end____ width___ exp.time_
 17 omega  -37.00  -12.00   1.0000    4.0000
omega____ theta____ kappa____ phi______ frames
    -      -42.5000  -77.0000  120.0000 25

#__ type_ start__ end____ width___ exp.time_
 18 omega  -45.00  -20.00   1.0000    4.0000
omega____ theta____ kappa____ phi______ frames
    -      -42.5000  -72.0000  -60.7831 25

#__ type_ start__ end____ width___ exp.time_
 19 omega -106.00  -79.00   1.0000    4.0000
omega____ theta____ kappa____ phi______ frames
    -      -42.5000  -77.0000 -150.0000 27

#__ type_ start__ end____ width___ exp.time_
 20 omega   14.00   39.00   1.0000    4.0000
omega____ theta____ kappa____ phi______ frames
    -       46.0000   80.0000 -179.1117 25

#__ type_ start__ end____ width___ exp.time_
 21 omega   20.00   49.00   1.0000    4.0000
omega____ theta____ kappa____ phi______ frames
    -       50.0000   78.0000  148.7242 29

#__ type_ start__ end____ width___ exp.time_
 22 omega   19.00   44.00   1.0000    4.0000
omega____ theta____ kappa____ phi______ frames
    -       50.0000   79.0000   98.6178 25

#__ type_ start__ end____ width___ exp.time_
 23 omega   18.00   43.00   1.0000    4.0000
omega____ theta____ kappa____ phi______ frames
    -       50.0000   80.0000  114.1163 25

#__ type_ start__ end____ width___ exp.time_
 24 omega   20.00   47.00   1.0000    4.0000
omega____ theta____ kappa____ phi______ frames
    -       50.0000   77.0000   47.1426 27

#__ type_ start__ end____ width___ exp.time_
 25 omega   19.00   44.00   1.0000    4.0000
omega____ theta____ kappa____ phi______ frames
    -       50.0000   79.0000  -59.2731 25

#__ type_ start__ end____ width___ exp.time_
 26 omega   25.00   59.00   1.0000    4.0000
omega____ theta____ kappa____ phi______ frames
    -       50.0000   77.0000 -159.0984 34

#__ type_ start__ end____ width___ exp.time_
 27 omega   18.00   43.00   1.0000    4.0000
omega____ theta____ kappa____ phi______ frames
    -       50.0000   80.0000  -86.6854 25

#__ type_ start__ end____ width___ exp.time_
 28 omega   24.00   50.00   1.0000    4.0000
omega____ theta____ kappa____ phi______ frames
    -       54.0000   77.0000    5.7281 26

#__ type_ start__ end____ width___ exp.time_
 29 omega   99.00  124.00   1.0000    4.0000
omega____ theta____ kappa____ phi______ frames
    -       54.0000   77.0000    5.7281 25

#__ type_ start__ end____ width___ exp.time_
 30 omega   26.00   51.00   1.0000    4.0000
omega____ theta____ kappa____ phi______ frames
    -       54.0000   75.0000 -102.3317 25

#__ type_ start__ end____ width___ exp.time_
 31 omega   24.00   50.00   1.0000    4.0000
omega____ theta____ kappa____ phi______ frames
    -       54.0000   77.0000  -44.3991 26

#__ type_ start__ end____ width___ exp.time_
 32 omega   28.00   53.00   1.0000    4.0000
omega____ theta____ kappa____ phi______ frames
    -       54.0000   72.0000  158.4109 25

#__ type_ start__ end____ width___ exp.time_
 33 omega   26.00   53.00   1.0000    4.0000
omega____ theta____ kappa____ phi______ frames
    -       54.0000   75.0000  -29.4650 27

#__ type_ start__ end____ width___ exp.time_
 34 omega  -15.00   86.00   1.0000    4.0000
omega____ theta____ kappa____ phi______ frames
    -       55.4296  -80.0000  118.1630 101

#__ type_ start__ end____ width___ exp.time_
 35 omega  102.00  127.00   1.0000    4.0000
omega____ theta____ kappa____ phi______ frames
    -       58.0000   72.0000   97.2356 25

#__ type_ start__ end____ width___ exp.time_
 36 omega   30.00   57.00   1.0000    4.0000
omega____ theta____ kappa____ phi______ frames
    -       58.0000   73.0000  108.6591 27

#__ type_ start__ end____ width___ exp.time_
 37 omega   -8.00   19.00   1.0000    4.0000
omega____ theta____ kappa____ phi______ frames
    -       58.0000  -78.0000 -141.7201 27

#__ type_ start__ end____ width___ exp.time_
 38 omega   31.00   58.00   1.0000    4.0000
omega____ theta____ kappa____ phi______ frames
    -       58.0000   72.0000   97.2356 27

#__ type_ start__ end____ width___ exp.time_
 39 omega   51.00   76.00   1.0000    4.0000
omega____ theta____ kappa____ phi______ frames
    -       58.0000  -78.0000 -141.7201 25

#__ type_ start__ end____ width___ exp.time_
 40 omega   29.00   56.00   1.0000    4.0000
omega____ theta____ kappa____ phi______ frames
    -       58.0000   76.0000   25.1147 27

#__ type_ start__ end____ width___ exp.time_
 41 omega   30.00   55.00   1.0000    4.0000
omega____ theta____ kappa____ phi______ frames
    -       58.0000   75.0000  122.5888 25

#__ type_ start__ end____ width___ exp.time_
 42 omega   35.00   65.00   1.0000    4.0000
omega____ theta____ kappa____ phi______ frames
    -       58.0000   66.0000  -90.2857 30

#__ type_ start__ end____ width___ exp.time_
 43 omega   30.00   57.00   1.0000    4.0000
omega____ theta____ kappa____ phi______ frames
    -       58.0000   75.0000 -147.5797 27

#__ type_ start__ end____ width___ exp.time_
 44 omega   28.00   55.00   1.0000    4.0000
omega____ theta____ kappa____ phi______ frames
    -       58.0000   77.0000  165.0367 27

#__ type_ start__ end____ width___ exp.time_
 45 omega   99.00  127.00   1.0000    4.0000
omega____ theta____ kappa____ phi______ frames
    -       62.0000   77.0000  -90.6219 28

#__ type_ start__ end____ width___ exp.time_
 46 omega   38.00   65.00   1.0000    4.0000
omega____ theta____ kappa____ phi______ frames
    -       62.0000   77.0000  -90.6219 27

#__ type_ start__ end____ width___ exp.time_
 47 omega   35.00   62.00   1.0000    4.0000
omega____ theta____ kappa____ phi______ frames
    -       62.0000   74.0000   91.2559 27

#__ type_ start__ end____ width___ exp.time_
 48 omega   38.00   65.00   1.0000    4.0000
omega____ theta____ kappa____ phi______ frames
    -       62.0000   73.0000  165.8785 27

#__ type_ start__ end____ width___ exp.time_
 49 omega   34.00   66.00   1.0000    4.0000
omega____ theta____ kappa____ phi______ frames
    -       62.0000   73.0000   -0.9273 32

#__ type_ start__ end____ width___ exp.time_
 50 omega  107.00  132.00   1.0000    4.0000
omega____ theta____ kappa____ phi______ frames
    -       62.0000   76.0000   56.7012 25

#__ type_ start__ end____ width___ exp.time_
 51 omega   34.00   61.00   1.0000    4.0000
omega____ theta____ kappa____ phi______ frames
    -       62.0000   76.0000   56.7012 27

#__ type_ start__ end____ width___ exp.time_
 52 omega   37.00   64.00   1.0000    4.0000
omega____ theta____ kappa____ phi______ frames
    -       62.0000   74.0000  -33.6299 27

#__ type_ start__ end____ width___ exp.time_
 53 omega   39.00   73.00   1.0000    4.0000
omega____ theta____ kappa____ phi______ frames
    -       66.0000   73.0000   92.1561 34

#__ type_ start__ end____ width___ exp.time_
 54 omega   40.00   65.00   1.0000    4.0000
omega____ theta____ kappa____ phi______ frames
    -       66.0000   72.0000 -104.4118 25

#__ type_ start__ end____ width___ exp.time_
 55 omega   43.00   74.00   1.0000    4.0000
omega____ theta____ kappa____ phi______ frames
    -       66.0000   68.0000  176.8647 31

#__ type_ start__ end____ width___ exp.time_
 56 omega   -3.00   97.00   1.0000    4.0000
omega____ theta____ kappa____ phi______ frames
    -       66.0000  -78.0000 -113.1857 100

#__ type_ start__ end____ width___ exp.time_
 57 omega   43.00   70.00   1.0000    4.0000
omega____ theta____ kappa____ phi______ frames
    -       66.0000   73.0000   99.7051 27

#__ type_ start__ end____ width___ exp.time_
 58 omega   41.00   80.00   1.0000    4.0000
omega____ theta____ kappa____ phi______ frames
    -       66.0000   70.0000   21.0530 39

#__ type_ start__ end____ width___ exp.time_
 59 omega   38.00   65.00   1.0000    4.0000
omega____ theta____ kappa____ phi______ frames
    -       66.0000   76.0000 -141.8562 27

#__ type_ start__ end____ width___ exp.time_
 60 omega   99.00  126.00   1.0000    4.0000
omega____ theta____ kappa____ phi______ frames
    -       66.0000   76.0000 -141.8562 27

#__ type_ start__ end____ width___ exp.time_
 61 omega   41.00   76.00   1.0000    4.0000
omega____ theta____ kappa____ phi______ frames
    -       70.0000   76.0000   27.4597 35

#__ type_ start__ end____ width___ exp.time_
 62 omega   51.00  109.00   1.0000    4.0000
omega____ theta____ kappa____ phi______ frames
    -       70.0000   59.0000  -96.1167 58

#__ type_ start__ end____ width___ exp.time_
 63 omega   47.00   74.00   1.0000    4.0000
omega____ theta____ kappa____ phi______ frames
    -       70.0000   67.0000  -32.1773 27

#__ type_ start__ end____ width___ exp.time_
 64 omega  115.00  140.00   1.0000    4.0000
omega____ theta____ kappa____ phi______ frames
    -       70.0000   74.0000  -70.8807 25

#__ type_ start__ end____ width___ exp.time_
 65 omega   81.00  106.00   1.0000    4.0000
omega____ theta____ kappa____ phi______ frames
    -       70.0000   76.0000   27.4597 25

#__ type_ start__ end____ width___ exp.time_
 66 omega   48.00  137.00   1.0000    4.0000
omega____ theta____ kappa____ phi______ frames
    -       70.0000   62.0000  123.3536 89

#__ type_ start__ end____ width___ exp.time_
 67 omega   42.00   71.00   1.0000    4.0000
omega____ theta____ kappa____ phi______ frames
    -       70.0000   74.0000  -70.8807 29

#__ type_ start__ end____ width___ exp.time_
 68 omega   77.00  136.00   1.0000    4.0000
omega____ theta____ kappa____ phi______ frames
    -       74.0000   77.0000   34.1642 59

#__ type_ start__ end____ width___ exp.time_
 69 omega   50.00  141.00   1.0000    4.0000
omega____ theta____ kappa____ phi______ frames
    -       74.0000   71.0000  175.3181 91

#__ type_ start__ end____ width___ exp.time_
 70 omega   44.00   76.00   1.0000    4.0000
omega____ theta____ kappa____ phi______ frames
    -       74.0000   77.0000   34.1642 32

#__ type_ start__ end____ width___ exp.time_
 71 omega   50.00   84.00   1.0000    4.0000
omega____ theta____ kappa____ phi______ frames
    -       78.0000   75.0000  136.3721 34

#__ type_ start__ end____ width___ exp.time_
 72 omega   54.00  122.00   1.0000    4.0000
omega____ theta____ kappa____ phi______ frames
    -       78.0000   39.0000  115.8575 68

#__ type_ start__ end____ width___ exp.time_
 73 omega   24.00  109.00   1.0000    4.0000
omega____ theta____ kappa____ phi______ frames
    -       78.0000  -80.0000  -23.1017 85

#__ type_ start__ end____ width___ exp.time_
 74 omega   61.00  144.00   1.0000    4.0000
omega____ theta____ kappa____ phi______ frames
    -       78.0000   59.0000  -36.2186 83

#__ type_ start__ end____ width___ exp.time_
 75 omega   53.00   80.00   1.0000    4.0000
omega____ theta____ kappa____ phi______ frames
    -       78.0000   40.0000 -107.7097 27

#__ type_ start__ end____ width___ exp.time_
 76 omega   70.00   97.00   1.0000    4.0000
omega____ theta____ kappa____ phi______ frames
    -       82.0000  -80.0000   42.8735 27

#__ type_ start__ end____ width___ exp.time_
 77 omega   56.00  116.00   1.0000    4.0000
omega____ theta____ kappa____ phi______ frames
    -       82.0000   73.0000   28.3299 60

#__ type_ start__ end____ width___ exp.time_
 78 omega   61.00  112.00   1.0000    4.0000
omega____ theta____ kappa____ phi______ frames
    -       82.0000   63.0000  165.2062 51

#__ type_ start__ end____ width___ exp.time_
 79 omega   56.00   85.00   1.0000    4.0000
omega____ theta____ kappa____ phi______ frames
    -       82.0000   71.0000  -78.3014 29

#__ type_ start__ end____ width___ exp.time_
 80 omega   57.00   83.00   1.0000    8.0000
omega____ theta____ kappa____ phi______ frames
    -       86.0000   75.0000   87.9266 26

#__ type_ start__ end____ width___ exp.time_
 81 omega   59.00   90.00   1.0000    8.0000
omega____ theta____ kappa____ phi______ frames
    -       86.0000   72.0000    0.1725 31

#__ type_ start__ end____ width___ exp.time_
 82 omega   66.00   92.00   1.0000    8.0000
omega____ theta____ kappa____ phi______ frames
    -       86.0000   58.0000 -139.9613 26

#__ type_ start__ end____ width___ exp.time_
 83 omega   63.00  156.00   1.0000    8.0000
omega____ theta____ kappa____ phi______ frames
    -       90.0000   71.0000  -29.6425 93

#__ type_ start__ end____ width___ exp.time_
 84 omega   68.00  125.00   1.0000    8.0000
omega____ theta____ kappa____ phi______ frames
    -       90.0000   63.0000 -118.0363 57

#__ type_ start__ end____ width___ exp.time_
 85 omega   81.00  107.00   1.0000    8.0000
omega____ theta____ kappa____ phi______ frames
    -       90.0000   55.0000  -76.5139 26

#__ type_ start__ end____ width___ exp.time_
 86 omega   69.00   95.00   1.0000    8.0000
omega____ theta____ kappa____ phi______ frames
    -       90.0000   58.0000 -149.6133 26

#__ type_ start__ end____ width___ exp.time_
 87 omega   65.00   91.00   1.0000    8.0000
omega____ theta____ kappa____ phi______ frames
    -       94.0000   75.0000  -51.2090 26

#__ type_ start__ end____ width___ exp.time_
 88 omega   67.00  161.00   1.0000    8.0000
omega____ theta____ kappa____ phi______ frames
    -       94.0000   72.0000  107.9635 94

#__ type_ start__ end____ width___ exp.time_
 89 omega   81.00  112.00   1.0000    8.0000
omega____ theta____ kappa____ phi______ frames
    -      102.0000   61.0000 -151.4792 31

#__ type_ start__ end____ width___ exp.time_
 90 omega   53.00  133.00   1.0000    8.0000
omega____ theta____ kappa____ phi______ frames
    -      102.0000  -80.0000   85.5963 80

#__ type_ start__ end____ width___ exp.time_
 91 omega   86.00  117.00   1.0000    8.0000
omega____ theta____ kappa____ phi______ frames
    -      110.8592   38.0000   30.0000 31

#__ type_ start__ end____ width___ exp.time_
 92 omega   86.00  111.00   1.0000    8.0000
omega____ theta____ kappa____ phi______ frames
    -      110.8592   38.0000  -90.0000 25

#__ type_ start__ end____ width___ exp.time_
 93 omega   87.00  112.00   1.0000    8.0000
omega____ theta____ kappa____ phi______ frames
    -      110.8592   38.0000 -150.0000 25

#__ type_ start__ end____ width___ exp.time_
 94 omega   89.00  177.00   1.0000    8.0000
omega____ theta____ kappa____ phi______ frames
    -      110.8592   64.0000  150.0000 88

#__ type_ start__ end____ width___ exp.time_
 95 omega   89.00  175.00   1.0000    8.0000
omega____ theta____ kappa____ phi______ frames
    -      110.8592   64.0000  -30.0000 86

#__ type_ start__ end____ width___ exp.time_
 96 omega   83.00  110.00   1.0000    8.0000
omega____ theta____ kappa____ phi______ frames
    -      110.8592   77.0000 -180.0000 27

#__ type_ start__ end____ width___ exp.time_
 97 omega   86.00  112.00   1.0000    8.0000
omega____ theta____ kappa____ phi______ frames
    -      110.8592   38.0000  120.0000 26

#__ type_ start__ end____ width___ exp.time_
 98 omega   88.00  176.00   1.0000    8.0000
omega____ theta____ kappa____ phi______ frames
    -      110.8592   64.0000    0.0000 88

#__ type_ start__ end____ width___ exp.time_
 99 omega   89.00  177.00   1.0000    8.0000
omega____ theta____ kappa____ phi______ frames
    -      110.8592   64.0000  -90.0000 88

#__ type_ start__ end____ width___ exp.time_
100 omega   92.00  119.00   1.0000    8.0000
omega____ theta____ kappa____ phi______ frames
    -      110.8592  -77.0000   60.0000 27

#__ type_ start__ end____ width___ exp.time_
101 omega   47.00   74.00   1.0000    8.0000
omega____ theta____ kappa____ phi______ frames
    -      110.8592  -77.0000   60.0000 27

#__ type_ start__ end____ width___ exp.time_
102 omega   81.00  178.00   1.0000    8.0000
omega____ theta____ kappa____ phi______ frames
    -      110.8592   77.0000 -120.0000 97

#__ type_ start__ end____ width___ exp.time_
103 omega   88.00  117.00   1.0000    8.0000
omega____ theta____ kappa____ phi______ frames
    -      110.8592   64.0000 -120.0000 29

#__ type_ start__ end____ width___ exp.time_
104 omega   54.00  142.00   1.0000    8.0000
omega____ theta____ kappa____ phi______ frames
    -      110.8592  -80.0000  -70.8649 88

#__ type_ start__ end____ width___ exp.time_
105 omega  146.00  173.00   1.0000    8.0000
omega____ theta____ kappa____ phi______ frames
    -      110.8592   77.0000  -60.0000 27

#__ type_ start__ end____ width___ exp.time_
106 omega   83.00  110.00   1.0000    8.0000
omega____ theta____ kappa____ phi______ frames
    -      110.8592   77.0000  -60.0000 27

#__ type_ start__ end____ width___ exp.time_
107 omega  153.00  178.00   1.0000    8.0000
omega____ theta____ kappa____ phi______ frames
    -      110.8592   64.0000 -180.0000 25

#__ type_ start__ end____ width___ exp.time_
108 omega   89.00  114.00   1.0000    8.0000
omega____ theta____ kappa____ phi______ frames
    -      110.8592   64.0000 -180.0000 25

#__ type_ start__ end____ width___ exp.time_
109 omega   81.00  177.00   1.0000    8.0000
omega____ theta____ kappa____ phi______ frames
    -      110.8592   77.0000   90.0000 96

#__ type_ start__ end____ width___ exp.time_
110 omega   89.00  116.00   1.0000    8.0000
omega____ theta____ kappa____ phi______ frames
    -      110.8592   64.0000  120.0000 27

#__ type_ start__ end____ width___ exp.time_
111 omega   40.00  121.00   1.0000    8.0000
omega____ theta____ kappa____ phi______ frames
    -      110.8592  -80.0000  151.5509 81

#__ type_ start__ end____ width___ exp.time_
112 omega   83.00  178.00   1.0000    8.0000
omega____ theta____ kappa____ phi______ frames
    -      110.8592   77.0000   60.0000 95

#__ type_ start__ end____ width___ exp.time_
113 omega  136.00  176.00   1.0000    8.0000
omega____ theta____ kappa____ phi______ frames
    -      110.8592   77.0000   30.0000 40

#__ type_ start__ end____ width___ exp.time_
114 omega   82.00  107.00   1.0000    8.0000
omega____ theta____ kappa____ phi______ frames
    -      110.8592   77.0000   30.0000 25

#__ type_ start__ end____ width___ exp.time_
115 omega   82.00  107.00   1.0000    8.0000
omega____ theta____ kappa____ phi______ frames
    -      110.8592   77.0000  -90.0000 25

#__ type_ start__ end____ width___ exp.time_
116 omega   82.00  109.00   1.0000    8.0000
omega____ theta____ kappa____ phi______ frames
    -      110.8592   77.0000  150.0000 27

#__ type_ start__ end____ width___ exp.time_
117 omega   82.00  176.00   1.0000    8.0000
omega____ theta____ kappa____ phi______ frames
    -      110.8592   77.0000 -150.0000 94

#__ type_ start__ end____ width___ exp.time_
118 omega   40.00  142.00   1.0000    8.0000
omega____ theta____ kappa____ phi______ frames
    -      110.8592  -80.0000 -134.3375 102

#__ type_ start__ end____ width___ exp.time_
119 omega   81.00  108.00   1.0000    8.0000
omega____ theta____ kappa____ phi______ frames
    -      110.8592   77.0000    0.0000 27

#__ type_ start__ end____ width___ exp.time_
120 omega  144.00  173.00   1.0000    8.0000
omega____ theta____ kappa____ phi______ frames
    -      110.8592   77.0000  120.0000 29

#__ type_ start__ end____ width___ exp.time_
121 omega   82.00  107.00   1.0000    8.0000
omega____ theta____ kappa____ phi______ frames
    -      110.8592   77.0000  120.0000 25

#__ type_ start__ end____ width___ exp.time_
122 omega   89.00  177.00   1.0000    8.0000
omega____ theta____ kappa____ phi______ frames
    -      110.8592   64.0000  -60.0000 88

#__ type_ start__ end____ width___ exp.time_
123 omega  148.00  175.00   1.0000    8.0000
omega____ theta____ kappa____ phi______ frames
    -      110.8592   77.0000  -30.0000 27

#__ type_ start__ end____ width___ exp.time_
124 omega   82.00  109.00   1.0000    8.0000
omega____ theta____ kappa____ phi______ frames
    -      110.8592   77.0000  -30.0000 27

#__ type_ start__ end____ width___ exp.time_
125 omega   85.00  141.00   1.0000    8.0000
omega____ theta____ kappa____ phi______ frames
    -      110.8592   38.0000   60.0000 56

#__ type_ start__ end____ width___ exp.time_
126 omega   87.00  113.00   1.0000    8.0000
omega____ theta____ kappa____ phi______ frames
    -      110.8592   38.0000  150.0000 26

#__ type_ start__ end____ width___ exp.time_
127 omega   85.00  177.00   1.0000    8.0000
omega____ theta____ kappa____ phi______ frames
    -      110.8592   38.0000 -180.0000 92

#__ type_ start__ end____ width___ exp.time_
128 omega   75.00  103.00   1.0000    8.0000
omega____ theta____ kappa____ phi______ frames
    -      110.8592  -80.0000   20.0316 28

#__ type_ start__ end____ width___ exp.time_
129 omega   42.00   69.00   1.0000    8.0000
omega____ theta____ kappa____ phi______ frames
    -      110.8592  -80.0000   20.0316 27

#__ type_ start__ end____ width___ exp.time_
130 omega   70.00   98.00   1.0000    8.0000
omega____ theta____ kappa____ phi______ frames
    -      110.8592  -77.0000  -30.0000 28

#__ type_ start__ end____ width___ exp.time_
131 omega   71.00   98.00   1.0000    8.0000
omega____ theta____ kappa____ phi______ frames
    -      110.8592  -77.0000 -180.0000 27

#__ type_ start__ end____ width___ exp.time_
132 omega  120.00  157.00   1.0000    8.0000
omega____ theta____ kappa____ phi______ frames
    -      110.8592   38.0000  150.0000 37

#__ type_ start__ end____ width___ exp.time_
133 omega  -21.00   69.00   1.0000    2.0000
omega____ theta____ kappa____ phi______ frames
    -        0.0000   57.0000  120.0000 90

#__ type_ start__ end____ width___ exp.time_
134 omega  -73.00   44.00   1.0000    2.0000
omega____ theta____ kappa____ phi______ frames
    -        0.0000  -19.0000  -30.0000 117

#__ type_ start__ end____ width___ exp.time_
135 omega  -44.00   73.00   1.0000    2.0000
omega____ theta____ kappa____ phi______ frames
    -        0.0000   19.0000 -120.0000 117

#__ type_ start__ end____ width___ exp.time_
136 omega  -69.00   21.00   1.0000    2.0000
omega____ theta____ kappa____ phi______ frames
    -        0.0000  -57.0000  -60.0000 90

#__ type_ start__ end____ width___ exp.time_
137 omega  -69.00   21.00   1.0000    2.0000
omega____ theta____ kappa____ phi______ frames
    -        0.0000  -57.0000  150.0000 90

#__ type_ start__ end____ width___ exp.time_
138 omega  -70.00   30.00   1.0000    2.0000
omega____ theta____ kappa____ phi______ frames
    -        0.0000  -77.0000   60.0000 100

#__ type_ start__ end____ width___ exp.time_
139 omega  -13.00   83.00   1.0000    2.0000
omega____ theta____ kappa____ phi______ frames
    -       14.0000   72.0000   54.8395 96

#__ type_ start__ end____ width___ exp.time_
140 omega  -16.00   84.00   1.0000    2.0000
omega____ theta____ kappa____ phi______ frames
    -       14.0000   77.0000 -161.0097 100

#__ type_ start__ end____ width___ exp.time_
141 omega -100.00    0.00   1.0000    4.0000
omega____ theta____ kappa____ phi______ frames
    -      -30.0000  -77.0000   36.9196 100

#__ type_ start__ end____ width___ exp.time_
142 omega -113.00  -12.00   1.0000    4.0000
omega____ theta____ kappa____ phi______ frames
    -      -42.5000  -77.0000 -150.0000 101

#__ type_ start__ end____ width___ exp.time_
143 omega   14.00   46.00   1.0000    4.0000
omega____ theta____ kappa____ phi______ frames
    -       46.0000   80.0000 -179.1117 32

#__ type_ start__ end____ width___ exp.time_
144 omega   19.00   47.00   1.0000    4.0000
omega____ theta____ kappa____ phi______ frames
    -       50.0000   79.0000   98.6178 28

#__ type_ start__ end____ width___ exp.time_
145 omega   24.00  119.00   1.0000    4.0000
omega____ theta____ kappa____ phi______ frames
    -       50.0000   70.0000 -123.6822 95

#__ type_ start__ end____ width___ exp.time_
146 omega   18.00   46.00   1.0000    4.0000
omega____ theta____ kappa____ phi______ frames
    -       50.0000   80.0000  114.1163 28

#__ type_ start__ end____ width___ exp.time_
147 omega   19.00   49.00   1.0000    4.0000
omega____ theta____ kappa____ phi______ frames
    -       50.0000   78.0000  -67.7920 30

#__ type_ start__ end____ width___ exp.time_
148 omega   18.00   46.00   1.0000    4.0000
omega____ theta____ kappa____ phi______ frames
    -       50.0000   80.0000  -86.6854 28

#__ type_ start__ end____ width___ exp.time_
149 omega   19.00   47.00   1.0000    4.0000
omega____ theta____ kappa____ phi______ frames
    -       50.0000   79.0000  -59.2731 28

#__ type_ start__ end____ width___ exp.time_
150 omega   24.00  124.00   1.0000    4.0000
omega____ theta____ kappa____ phi______ frames
    -       54.0000   77.0000    5.7281 100

#__ type_ start__ end____ width___ exp.time_
151 omega   25.00  124.00   1.0000    4.0000
omega____ theta____ kappa____ phi______ frames
    -       54.0000   75.0000 -102.3317 99

#__ type_ start__ end____ width___ exp.time_
152 omega   27.00  123.00   1.0000    4.0000
omega____ theta____ kappa____ phi______ frames
    -       54.0000   72.0000  158.4109 96

#__ type_ start__ end____ width___ exp.time_
153 omega   24.00  124.00   1.0000    4.0000
omega____ theta____ kappa____ phi______ frames
    -       54.0000   77.0000  -44.3991 100

#__ type_ start__ end____ width___ exp.time_
154 omega   25.00  124.00   1.0000    4.0000
omega____ theta____ kappa____ phi______ frames
    -       54.0000   75.0000  -29.4650 99

#__ type_ start__ end____ width___ exp.time_
155 omega  -18.00  128.00   1.0000    4.0000
omega____ theta____ kappa____ phi______ frames
    -       55.4296    0.0000    0.0000 146

#__ type_ start__ end____ width___ exp.time_
156 omega   28.00  125.00   1.0000    4.0000
omega____ theta____ kappa____ phi______ frames
    -       55.4296   73.0000   77.6304 97

#__ type_ start__ end____ width___ exp.time_
157 omega  -13.00   77.00   1.0000    4.0000
omega____ theta____ kappa____ phi______ frames
    -       55.4296  -57.0000  -30.0000 90

#__ type_ start__ end____ width___ exp.time_
158 omega   29.00  128.00   1.0000    4.0000
omega____ theta____ kappa____ phi______ frames
    -       58.0000   75.0000  122.5888 99

#__ type_ start__ end____ width___ exp.time_
159 omega   28.00  128.00   1.0000    4.0000
omega____ theta____ kappa____ phi______ frames
    -       58.0000   77.0000  165.0367 100

#__ type_ start__ end____ width___ exp.time_
160 omega   32.00  132.00   1.0000    4.0000
omega____ theta____ kappa____ phi______ frames
    -       62.0000   77.0000  -90.6219 100

#__ type_ start__ end____ width___ exp.time_
161 omega   34.00  131.00   1.0000    4.0000
omega____ theta____ kappa____ phi______ frames
    -       62.0000   73.0000   -0.9273 97

#__ type_ start__ end____ width___ exp.time_
162 omega   40.00  135.00   1.0000    4.0000
omega____ theta____ kappa____ phi______ frames
    -       66.0000   70.0000   21.0530 95

#__ type_ start__ end____ width___ exp.time_
163 omega   37.00  136.00   1.0000    4.0000
omega____ theta____ kappa____ phi______ frames
    -       66.0000   76.0000 -141.8562 99

#__ type_ start__ end____ width___ exp.time_
164 omega   38.00  135.00   1.0000    4.0000
omega____ theta____ kappa____ phi______ frames
    -       66.0000   73.0000   92.1561 97

#__ type_ start__ end____ width___ exp.time_
165 omega   38.00  135.00   1.0000    4.0000
omega____ theta____ kappa____ phi______ frames
    -       66.0000   73.0000   99.7051 97

#__ type_ start__ end____ width___ exp.time_
166 omega   42.00  134.00   1.0000    4.0000
omega____ theta____ kappa____ phi______ frames
    -       66.0000   68.0000  176.8647 92

#__ type_ start__ end____ width___ exp.time_
167 omega   -4.00   97.00   1.0000    4.0000
omega____ theta____ kappa____ phi______ frames
    -       66.0000  -78.0000 -113.1857 101

#__ type_ start__ end____ width___ exp.time_
168 omega   39.00  135.00   1.0000    4.0000
omega____ theta____ kappa____ phi______ frames
    -       66.0000   72.0000 -104.4118 96

#__ type_ start__ end____ width___ exp.time_
169 omega   42.00  140.00   1.0000    4.0000
omega____ theta____ kappa____ phi______ frames
    -       70.0000   74.0000  -70.8807 98

#__ type_ start__ end____ width___ exp.time_
170 omega   46.00  138.00   1.0000    4.0000
omega____ theta____ kappa____ phi______ frames
    -       70.0000   67.0000  -32.1773 92

#__ type_ start__ end____ width___ exp.time_
171 omega   48.00  138.00   1.0000    4.0000
omega____ theta____ kappa____ phi______ frames
    -       70.0000   62.0000  123.3536 90

#__ type_ start__ end____ width___ exp.time_
172 omega   49.00  138.00   1.0000    4.0000
omega____ theta____ kappa____ phi______ frames
    -       70.0000   60.0000   30.5399 89

#__ type_ start__ end____ width___ exp.time_
173 omega   47.00  143.00   1.0000    4.0000
omega____ theta____ kappa____ phi______ frames
    -       74.0000   71.0000  175.3181 96

#__ type_ start__ end____ width___ exp.time_
174 omega   44.00  144.00   1.0000    4.0000
omega____ theta____ kappa____ phi______ frames
    -       74.0000   77.0000   34.1642 100

#__ type_ start__ end____ width___ exp.time_
175 omega   47.00  147.00   1.0000    4.0000
omega____ theta____ kappa____ phi______ frames
    -       74.0000   34.0000 -109.8808 100

#__ type_ start__ end____ width___ exp.time_
176 omega   49.00  148.00   1.0000    4.0000
omega____ theta____ kappa____ phi______ frames
    -       78.0000   75.0000  136.3721 99

#__ type_ start__ end____ width___ exp.time_
177 omega   53.00  150.00   1.0000    4.0000
omega____ theta____ kappa____ phi______ frames
    -       78.0000   40.0000 -107.7097 97

#__ type_ start__ end____ width___ exp.time_
178 omega   53.00  150.00   1.0000    4.0000
omega____ theta____ kappa____ phi______ frames
    -       78.0000   39.0000  115.8575 97

#__ type_ start__ end____ width___ exp.time_
179 omega   58.00  146.00   1.0000    4.0000
omega____ theta____ kappa____ phi______ frames
    -       78.0000   59.0000  -36.2186 88

#__ type_ start__ end____ width___ exp.time_
180 omega    8.00  109.00   1.0000    4.0000
omega____ theta____ kappa____ phi______ frames
    -       78.0000  -78.0000   99.6136 101

#__ type_ start__ end____ width___ exp.time_
181 omega    7.00  110.00   1.0000    4.0000
omega____ theta____ kappa____ phi______ frames
    -       78.0000  -80.0000  -23.1017 103

#__ type_ start__ end____ width___ exp.time_
182 omega   55.00  151.00   1.0000    4.0000
omega____ theta____ kappa____ phi______ frames
    -       82.0000   71.0000  -78.3014 96

#__ type_ start__ end____ width___ exp.time_
183 omega   50.00  155.00   1.0000    4.0000
omega____ theta____ kappa____ phi______ frames
    -       82.0000   27.0000  -53.2995 105

#__ type_ start__ end____ width___ exp.time_
184 omega   61.00  152.00   1.0000    4.0000
omega____ theta____ kappa____ phi______ frames
    -       82.0000   52.0000  116.3071 91

#__ type_ start__ end____ width___ exp.time_
185 omega   54.00  151.00   1.0000    4.0000
omega____ theta____ kappa____ phi______ frames
    -       82.0000   73.0000   28.3299 97

#__ type_ start__ end____ width___ exp.time_
186 omega   58.00  154.00   1.0000    4.0000
omega____ theta____ kappa____ phi______ frames
    -       82.0000   43.0000    5.9299 96

#__ type_ start__ end____ width___ exp.time_
187 omega   60.00  150.00   1.0000    4.0000
omega____ theta____ kappa____ phi______ frames
    -       82.0000   63.0000  165.2062 90

#__ type_ start__ end____ width___ exp.time_
188 omega   11.00  114.00   1.0000    4.0000
omega____ theta____ kappa____ phi______ frames
    -       82.0000  -80.0000   42.8735 103

#__ type_ start__ end____ width___ exp.time_
189 omega   40.00  143.00   1.0000    8.0000
omega____ theta____ kappa____ phi______ frames
    -      110.8592  -80.0000 -134.3375 103

#__ type_ start__ end____ width___ exp.time_
190 omega   85.00  178.00   1.0000    8.0000
omega____ theta____ kappa____ phi______ frames
    -      110.8592   38.0000 -180.0000 93

#__ type_ start__ end____ width___ exp.time_
191 phi    120.00  240.00   1.0000    8.0000
omega____ theta____ kappa____ phi______ frames
  40.0000  110.8592    0.0000     -     120

#__ type_ start__ end____ width___ exp.time_
192 omega   38.00   93.00   1.0000    8.0000
omega____ theta____ kappa____ phi______ frames
    -      110.8592  -25.0000   90.0000 55

#__ type_ start__ end____ width___ exp.time_
193 omega   38.00   93.00   1.0000    8.0000
omega____ theta____ kappa____ phi______ frames
    -      110.8592  -25.0000    0.0000 55

#__ type_ start__ end____ width___ exp.time_
194 omega   81.00  178.00   1.0000    8.0000
omega____ theta____ kappa____ phi______ frames
    -      110.8592   77.0000 -120.0000 97

#__ type_ start__ end____ width___ exp.time_
195 omega   41.00  104.00   1.0000    8.0000
omega____ theta____ kappa____ phi______ frames
    -      110.8592  -50.0000 -180.0000 63

#__ type_ start__ end____ width___ exp.time_
196 omega   81.00  122.00   1.0000    8.0000
omega____ theta____ kappa____ phi______ frames
    -      110.8592   77.0000   30.0000 41

#__ type_ start__ end____ width___ exp.time_
197 omega   85.00  178.00   1.0000    8.0000
omega____ theta____ kappa____ phi______ frames
    -      110.8592   38.0000  -30.0000 93

#__ type_ start__ end____ width___ exp.time_
198 omega   81.00  178.00   1.0000    8.0000
omega____ theta____ kappa____ phi______ frames
    -      110.8592   77.0000 -150.0000 97

#__ type_ start__ end____ width___ exp.time_
199 omega   38.00   93.00   1.0000    8.0000
omega____ theta____ kappa____ phi______ frames
    -      110.8592  -38.0000 -120.0000 55

;
_diffrn_measurement_device '\k-geometry diffractometer'
_diffrn_measurement_device_type 'Agilent SuperNova, Dual, Cu at zero, Eos'
_diffrn_measurement_method '\w and \p scans'
_diffrn_measurement_specimen_support 'polyimid foil'
_diffrn_orient_matrix_UB_11 0.0330143000
_diffrn_orient_matrix_UB_12 -0.0276002000
_diffrn_orient_matrix_UB_13 -0.0856288000
_diffrn_orient_matrix_UB_21 0.0692256000
_diffrn_orient_matrix_UB_22 -0.1414551000
_diffrn_orient_matrix_UB_23 0.0190546000
_diffrn_orient_matrix_UB_31 -0.1341756000
_diffrn_orient_matrix_UB_32 -0.0276173000
_diffrn_orient_matrix_UB_33 0.0105472000
_diffrn_radiation_monochromator mirror
_diffrn_radiation_probe x-ray
_diffrn_radiation_type 'Cu K\a'
_diffrn_radiation_wavelength 1.5418
_diffrn_reflns_av_R_equivalents 0.1172
_diffrn_reflns_av_unetI/netI 0.0523
_diffrn_reflns_Laue_measured_fraction_full 0.983
_diffrn_reflns_Laue_measured_fraction_max 0.980
_diffrn_reflns_limit_h_max 11
_diffrn_reflns_limit_h_min -12
_diffrn_reflns_limit_k_max 13
_diffrn_reflns_limit_k_min -13
_diffrn_reflns_limit_l_max 21
_diffrn_reflns_limit_l_min -21
_diffrn_reflns_number 76795
_diffrn_reflns_point_group_measured_fraction_full 0.983
_diffrn_reflns_point_group_measured_fraction_max 0.980
_diffrn_reflns_theta_full 67.066
_diffrn_reflns_theta_max 67.473
_diffrn_reflns_theta_min 4.211
_diffrn_source 'microfocus X-Ray tube'
_diffrn_source_type 'Agilent SuperNova (Cu) X-ray Source'
_exptl_absorpt_coefficient_mu 10.561
_exptl_absorpt_correction_T_max 1.00000
_exptl_absorpt_correction_T_min 0.22599
_exptl_absorpt_correction_type multi-scan
_exptl_absorpt_process_details
;
CrysAlisPro, Agilent Technologies,
Version 1.171.36.21 (release 14-08-2012 CrysAlis171 .NET)
(compiled Sep 14 2012,17:21:16)
Empirical absorption correction using spherical harmonics,
 implemented in SCALE3 ABSPACK scaling algorithm.
;
_exptl_crystal_colour orange
_exptl_crystal_density_diffrn 1.529
_exptl_crystal_description irregular
_exptl_crystal_F_000 922
_exptl_crystal_size_max 0.226
_exptl_crystal_size_mid 0.162
_exptl_crystal_size_min 0.084
_refine_diff_density_max 2.596
_refine_diff_density_min -1.403
_refine_diff_density_rms 0.194
_refine_ls_extinction_method none
_refine_ls_goodness_of_fit_ref 1.065
_refine_ls_hydrogen_treatment constr
_refine_ls_matrix_type full
_refine_ls_number_parameters 448
_refine_ls_number_reflns 6988
_refine_ls_number_restraints 0
_refine_ls_restrained_S_all 1.065
_refine_ls_R_factor_all 0.0704
_refine_ls_R_factor_gt 0.0589
_refine_ls_shift/su_max 0.002
_refine_ls_shift/su_mean 0.000
_refine_ls_structure_factor_coef Fsqd
_refine_ls_weighting_details 'w=1/[\s^2^(Fo^2^)+(0.0968P)^2^+5.8210P] where P=(Fo^2^+2Fc^2^)/3'
_refine_ls_weighting_scheme calc
_refine_ls_wR_factor_gt 0.1497
_refine_ls_wR_factor_ref 0.1612
_reflns_Friedel_coverage 0.000
_reflns_number_gt 5896
_reflns_number_total 6988
_reflns_threshold_expression 'I > 2\s(I)'
_cod_data_source_file ol5b00942_si_002.cif
_cod_data_source_block ga_lh1
_cod_original_cell_volume 1978.76(13)
_cod_database_code 1555018
_audit_block_refno 1574
_audit_block_usercomment 'LH110, irregular, orange'
_chemical_oxdiff_formula C76H112F14N4Sn4
_chemical_oxdiff_usercomment 'LH110, irregular, orange'
_shelx_space_group_comment
;
The symmetry employed for this shelxl refinement is uniquely defined
by the following loop, which should always be used as a source of
symmetry information in preference to the above space-group names.
They are only intended as comments.
;
_shelx_estimated_absorpt_t_max 0.418
_shelx_estimated_absorpt_t_min 0.418
_reflns_odcompleteness_completeness 98.35
_reflns_odcompleteness_iscentric 1
_reflns_odcompleteness_theta 66.97
_shelxl_version_number 2014/7
_olex2_refinement_description
;
1. Fixed Uiso
 At 1.2 times of:
  All C(H) groups, All C(H,H) groups
 At 1.5 times of:
  All C(H,H,H) groups
2.a Secondary CH2 refined with riding coordinates:
 C25(H25A,H25B), C26(H26A,H26B), C27(H27A,H27B), C29(H29A,H29B), C30(H30A,
 H30B), C31(H31A,H31B), C33(H33A,H33B), C34(H34A,H34B), C35(H35A,H35B),
 C37(H37A,H37B), C38(H38A,H38B), C39(H39A,H39B), C41(H41A,H41B), C42(H42A,H42B),
  C43(H43A,H43B), C45(H45A,H45B), C46(H46A,H46B), C47(H47A,H47B)
2.b Aromatic/amide H refined with riding coordinates:
 C3(H3), C9(H9)
2.c Idealised Me refined as rotating group:
 C28(H28A,H28B,H28C), C32(H32A,H32B,H32C), C36(H36A,H36B,H36C), C40(H40A,H40B,
 H40C), C44(H44A,H44B,H44C), C48(H48A,H48B,H48C)
;
_olex2_submission_special_instructions 'No special instructions were received'
_cell_oxdiff_length_a 10.7975(5)
_cell_oxdiff_length_b 11.1210(4)
_cell_oxdiff_length_c 17.9860(5)
_cell_oxdiff_angle_alpha 82.945(2)
_cell_oxdiff_angle_beta 76.059(3)
_cell_oxdiff_angle_gamma 70.925(3)
_cell_oxdiff_volume 1978.75(13)
_cell_oxdiff_measurement_reflns_used 24483

loop_
_symmetry_equiv_pos_as_xyz
'x, y, z'
'-x, -y, -z'

loop_
_atom_site_label
_atom_site_type_symbol
_atom_site_fract_x
_atom_site_fract_y
_atom_site_fract_z
_atom_site_U_iso_or_equiv
_atom_site_adp_type
_atom_site_occupancy
_atom_site_site_symmetry_order
_atom_site_calc_flag
_atom_site_refinement_flags_posn
Sn1 Sn 0.20256(4) 0.62548(3) 1.07686(2) 0.02495(15) Uani 1 1 d .
Sn2 Sn 0.47959(4) 0.95860(3) 0.68124(2) 0.02461(15) Uani 1 1 d .
F1 F 0.2975(4) 0.5658(3) 1.3277(2) 0.0407(10) Uani 1 1 d .
F2 F 0.3356(4) 0.6927(4) 1.39624(18) 0.0371(9) Uani 1 1 d .
F3 F 0.0493(4) 0.7184(4) 1.3290(2) 0.0413(10) Uani 1 1 d .
F4 F 0.0926(5) 0.6677(4) 1.4432(2) 0.0467(11) Uani 1 1 d .
F5 F 0.0729(5) 0.9501(4) 1.3324(2) 0.0489(11) Uani 1 1 d .
F6 F 0.1213(5) 0.9039(5) 1.4445(3) 0.0560(12) Uani 1 1 d .
F7 F -0.0705(4) 0.9034(4) 1.4285(2) 0.0477(11) Uani 1 1 d .
N1 N 0.2902(5) 0.7314(5) 1.2061(3) 0.0245(11) Uani 1 1 d .
N2 N 0.3768(5) 0.8451(5) 1.2754(3) 0.0253(11) Uani 1 1 d .
C1 C 0.3353(6) 0.7920(6) 1.1393(3) 0.0243(13) Uani 1 1 d .
C2 C 0.3071(7) 0.7625(6) 1.0699(3) 0.0271(13) Uani 1 1 d .
C3 C 0.3564(6) 0.8219(6) 1.0032(3) 0.0262(13) Uani 1 1 d .
H3 H 0.3422 0.8023 0.9566 0.031 Uiso 1 1 calc R
C4 C 0.4280(6) 0.9118(5) 0.9993(3) 0.0220(12) Uani 1 1 d .
C5 C 0.4525(6) 0.9400(6) 1.0688(3) 0.0239(13) Uani 1 1 d .
C6 C 0.4025(6) 0.8798(5) 1.1385(3) 0.0217(12) Uani 1 1 d .
C7 C 0.4221(6) 0.9071(6) 1.2093(3) 0.0265(14) Uani 1 1 d .
C8 C 0.5113(6) 1.0039(6) 0.7876(3) 0.0254(13) Uani 1 1 d .
C9 C 0.4632(6) 0.9466(5) 0.8562(3) 0.0235(12) Uani 1 1 d .
H9 H 0.4174 0.8872 0.8551 0.028 Uiso 1 1 calc R
C10 C 0.4791(6) 0.9726(5) 0.9292(3) 0.0239(13) Uani 1 1 d .
C21 C 0.3164(6) 0.7624(6) 1.2685(3) 0.0245(13) Uani 1 1 d .
C22 C 0.2696(7) 0.6899(6) 1.3420(3) 0.0284(14) Uani 1 1 d .
C23 C 0.1195(7) 0.7368(7) 1.3774(3) 0.0372(16) Uani 1 1 d .
C24 C 0.0598(7) 0.8773(7) 1.3970(4) 0.0389(16) Uani 1 1 d .
C25 C 0.0074(6) 0.6810(6) 1.1536(3) 0.0291(14) Uani 1 1 d .
H25A H -0.0156 0.6031 1.1759 0.035 Uiso 1 1 calc R
H25B H 0.0128 0.7261 1.1963 0.035 Uiso 1 1 calc R
C26 C -0.1052(7) 0.7663(7) 1.1161(4) 0.0385(16) Uani 1 1 d .
H26A H -0.1910 0.7820 1.1544 0.046 Uiso 1 1 calc R
H26B H -0.1117 0.7209 1.0739 0.046 Uiso 1 1 calc R
C27 C -0.0863(7) 0.8951(7) 1.0838(4) 0.0417(18) Uani 1 1 d .
H27A H -0.0013 0.8796 1.0448 0.050 Uiso 1 1 calc R
H27B H -0.1605 0.9425 1.0579 0.050 Uiso 1 1 calc R
C28 C -0.0830(9) 0.9770(8) 1.1448(5) 0.055(2) Uani 1 1 d .
H28A H -0.0833 1.0619 1.1221 0.083 Uiso 1 1 calc GR
H28B H -0.0015 0.9372 1.1649 0.083 Uiso 1 1 calc GR
H28C H -0.1620 0.9848 1.1867 0.083 Uiso 1 1 calc GR
C29 C 0.3303(7) 0.4458(6) 1.1138(4) 0.0356(16) Uani 1 1 d .
H29A H 0.4028 0.4096 1.0695 0.043 Uiso 1 1 calc R
H29B H 0.3726 0.4612 1.1533 0.043 Uiso 1 1 calc R
C30 C 0.2566(8) 0.3477(6) 1.1468(4) 0.0368(16) Uani 1 1 d .
H30A H 0.3186 0.2736 1.1693 0.044 Uiso 1 1 calc R
H30B H 0.1804 0.3862 1.1887 0.044 Uiso 1 1 calc R
C31 C 0.2039(7) 0.3008(6) 1.0893(4) 0.0371(16) Uani 1 1 d .
H31A H 0.2794 0.2640 1.0466 0.045 Uiso 1 1 calc R
H31B H 0.1395 0.3742 1.0678 0.045 Uiso 1 1 calc R
C32 C 0.1350(9) 0.2015(7) 1.1229(5) 0.050(2) Uani 1 1 d .
H32A H 0.1093 0.1702 1.0821 0.075 Uiso 1 1 calc GR
H32B H 0.0546 0.2397 1.1617 0.075 Uiso 1 1 calc GR
H32C H 0.1964 0.1304 1.1468 0.075 Uiso 1 1 calc GR
C33 C 0.1714(7) 0.6234(6) 0.9636(3) 0.0327(15) Uani 1 1 d .
H33A H 0.0870 0.6031 0.9685 0.039 Uiso 1 1 calc R
H33B H 0.1583 0.7105 0.9397 0.039 Uiso 1 1 calc R
C34 C 0.2823(7) 0.5308(6) 0.9090(3) 0.0312(14) Uani 1 1 d .
H34A H 0.3658 0.5541 0.9005 0.037 Uiso 1 1 calc R
H34B H 0.2994 0.4438 0.9333 0.037 Uiso 1 1 calc R
C35 C 0.2483(8) 0.5300(7) 0.8320(3) 0.0354(16) Uani 1 1 d .
H35A H 0.2375 0.6155 0.8060 0.042 Uiso 1 1 calc R
H35B H 0.1615 0.5127 0.8406 0.042 Uiso 1 1 calc R
C36 C 0.3546(8) 0.4313(7) 0.7799(4) 0.0428(18) Uani 1 1 d .
H36A H 0.3279 0.4355 0.7311 0.064 Uiso 1 1 calc GR
H36B H 0.3639 0.3461 0.8046 0.064 Uiso 1 1 calc GR
H36C H 0.4406 0.4486 0.7705 0.064 Uiso 1 1 calc GR
C37 C 0.4225(7) 0.7883(6) 0.7135(3) 0.0297(14) Uani 1 1 d .
H37A H 0.4800 0.7328 0.7474 0.036 Uiso 1 1 calc R
H37B H 0.3286 0.8117 0.7431 0.036 Uiso 1 1 calc R
C38 C 0.4341(7) 0.7132(6) 0.6449(4) 0.0334(15) Uani 1 1 d .
H38A H 0.5257 0.6975 0.6127 0.040 Uiso 1 1 calc R
H38B H 0.4229 0.6293 0.6642 0.040 Uiso 1 1 calc R
C39 C 0.3333(7) 0.7775(6) 0.5944(4) 0.0341(15) Uani 1 1 d .
H39A H 0.3399 0.8637 0.5771 0.041 Uiso 1 1 calc R
H39B H 0.3558 0.7277 0.5483 0.041 Uiso 1 1 calc R
C40 C 0.1925(8) 0.7883(8) 0.6362(5) 0.052(2) Uani 1 1 d .
H40A H 0.1312 0.8262 0.6014 0.078 Uiso 1 1 calc GR
H40B H 0.1679 0.8423 0.6799 0.078 Uiso 1 1 calc GR
H40C H 0.1863 0.7034 0.6547 0.078 Uiso 1 1 calc GR
C41 C 0.6601(7) 0.9240(7) 0.5934(3) 0.0344(15) Uani 1 1 d .
H41A H 0.6470 0.8853 0.5503 0.041 Uiso 1 1 calc R
H41B H 0.6734 1.0071 0.5738 0.041 Uiso 1 1 calc R
C42 C 0.7881(7) 0.8381(7) 0.6174(4) 0.0366(16) Uani 1 1 d .
H42A H 0.8659 0.8434 0.5761 0.044 Uiso 1 1 calc R
H42B H 0.7964 0.8716 0.6639 0.044 Uiso 1 1 calc R
C43 C 0.7958(8) 0.6999(7) 0.6339(4) 0.0406(17) Uani 1 1 d .
H43A H 0.7757 0.6687 0.5903 0.049 Uiso 1 1 calc R
H43B H 0.7265 0.6926 0.6800 0.049 Uiso 1 1 calc R
C44 C 0.9313(8) 0.6165(8) 0.6467(4) 0.049(2) Uani 1 1 d .
H44A H 0.9979 0.6108 0.5983 0.073 Uiso 1 1 calc GR
H44B H 0.9265 0.5312 0.6652 0.073 Uiso 1 1 calc GR
H44C H 0.9574 0.6535 0.6849 0.073 Uiso 1 1 calc GR
C45 C 0.3252(7) 1.1203(6) 0.6477(3) 0.0326(15) Uani 1 1 d .
H45A H 0.2803 1.0918 0.6144 0.039 Uiso 1 1 calc R
H45B H 0.2571 1.1540 0.6942 0.039 Uiso 1 1 calc R
C46 C 0.3778(7) 1.2279(6) 0.6049(3) 0.0306(14) Uani 1 1 d .
H46A H 0.4306 1.2503 0.6359 0.037 Uiso 1 1 calc R
H46B H 0.4389 1.1966 0.5558 0.037 Uiso 1 1 calc R
C47 C 0.2670(7) 1.3475(6) 0.5881(3) 0.0366(16) Uani 1 1 d .
H47A H 0.2162 1.3264 0.5553 0.044 Uiso 1 1 calc R
H47B H 0.2041 1.3778 0.6369 0.044 Uiso 1 1 calc R
C48 C 0.3229(8) 1.4536(7) 0.5481(4) 0.0400(17) Uani 1 1 d .
H48A H 0.3875 1.4230 0.5007 0.060 Uiso 1 1 calc GR
H48B H 0.3677 1.4791 0.5820 0.060 Uiso 1 1 calc GR
H48C H 0.2493 1.5269 0.5359 0.060 Uiso 1 1 calc GR

loop_
_atom_site_aniso_label
_atom_site_aniso_U_11
_atom_site_aniso_U_22
_atom_site_aniso_U_33
_atom_site_aniso_U_23
_atom_site_aniso_U_13
_atom_site_aniso_U_12
Sn1 0.0280(3) 0.0284(2) 0.0206(2) -0.00144(15) -0.00704(16) -0.01017(18)
Sn2 0.0305(3) 0.0297(2) 0.0149(2) -0.00229(14) -0.00674(15) -0.00909(18)
F1 0.058(3) 0.033(2) 0.0307(18) 0.0040(15) -0.0088(17) -0.0167(19)
F2 0.041(2) 0.055(2) 0.0214(16) 0.0102(15) -0.0152(15) -0.0212(19)
F3 0.044(2) 0.063(3) 0.0259(17) -0.0025(16) -0.0111(16) -0.026(2)
F4 0.052(3) 0.064(3) 0.0256(18) 0.0108(17) -0.0090(17) -0.024(2)
F5 0.046(3) 0.043(2) 0.045(2) 0.0051(18) 0.0018(19) -0.008(2)
F6 0.054(3) 0.069(3) 0.051(2) -0.026(2) -0.013(2) -0.018(2)
F7 0.033(2) 0.071(3) 0.0346(19) -0.0094(19) 0.0027(16) -0.015(2)
N1 0.025(3) 0.031(3) 0.020(2) -0.0017(18) -0.0049(19) -0.011(2)
N2 0.027(3) 0.031(3) 0.019(2) -0.0014(18) -0.0066(19) -0.009(2)
C1 0.022(3) 0.028(3) 0.019(3) -0.001(2) -0.003(2) -0.003(2)
C2 0.027(3) 0.030(3) 0.023(3) -0.007(2) 0.000(2) -0.009(3)
C3 0.030(3) 0.031(3) 0.018(2) -0.003(2) -0.006(2) -0.008(3)
C4 0.022(3) 0.026(3) 0.019(2) -0.006(2) -0.004(2) -0.008(2)
C5 0.024(3) 0.029(3) 0.014(2) -0.004(2) -0.004(2) -0.002(2)
C6 0.019(3) 0.025(3) 0.021(3) -0.007(2) -0.007(2) -0.003(2)
C7 0.028(3) 0.031(3) 0.015(2) -0.006(2) -0.005(2) 0.001(3)
C8 0.027(3) 0.031(3) 0.018(2) -0.004(2) -0.007(2) -0.005(3)
C9 0.026(3) 0.028(3) 0.018(2) -0.003(2) -0.007(2) -0.008(3)
C10 0.027(3) 0.026(3) 0.018(2) -0.003(2) -0.006(2) -0.005(3)
C21 0.023(3) 0.032(3) 0.017(2) -0.001(2) -0.005(2) -0.007(3)
C22 0.031(4) 0.037(3) 0.022(3) 0.004(2) -0.011(2) -0.015(3)
C23 0.038(4) 0.058(4) 0.019(3) 0.007(3) -0.006(3) -0.023(3)
C24 0.031(4) 0.054(4) 0.032(3) -0.005(3) -0.004(3) -0.013(3)
C25 0.020(3) 0.042(4) 0.026(3) -0.004(2) 0.000(2) -0.013(3)
C26 0.034(4) 0.049(4) 0.032(3) -0.007(3) -0.007(3) -0.010(3)
C27 0.030(4) 0.046(4) 0.038(3) 0.004(3) -0.004(3) -0.002(3)
C28 0.052(5) 0.045(4) 0.064(5) -0.007(4) -0.002(4) -0.015(4)
C29 0.039(4) 0.029(3) 0.039(3) -0.002(3) -0.021(3) -0.003(3)
C30 0.042(4) 0.029(3) 0.035(3) 0.001(3) -0.011(3) -0.003(3)
C31 0.034(4) 0.033(3) 0.043(4) -0.002(3) -0.010(3) -0.008(3)
C32 0.049(5) 0.038(4) 0.064(5) 0.001(4) -0.014(4) -0.015(4)
C33 0.037(4) 0.035(3) 0.026(3) -0.004(2) -0.014(3) -0.006(3)
C34 0.027(3) 0.041(4) 0.025(3) -0.004(2) -0.008(2) -0.008(3)
C35 0.041(4) 0.040(4) 0.024(3) -0.005(3) -0.009(3) -0.008(3)
C36 0.047(5) 0.048(4) 0.027(3) -0.008(3) 0.000(3) -0.011(4)
C37 0.034(4) 0.032(3) 0.030(3) -0.001(2) -0.012(3) -0.015(3)
C38 0.036(4) 0.036(3) 0.031(3) -0.006(3) -0.008(3) -0.012(3)
C39 0.040(4) 0.037(3) 0.030(3) -0.002(3) -0.010(3) -0.016(3)
C40 0.040(5) 0.060(5) 0.055(4) -0.015(4) -0.017(4) -0.006(4)
C41 0.037(4) 0.045(4) 0.018(3) -0.005(2) 0.001(2) -0.012(3)
C42 0.037(4) 0.045(4) 0.027(3) -0.003(3) -0.002(3) -0.015(3)
C43 0.043(4) 0.042(4) 0.035(3) -0.005(3) -0.010(3) -0.009(3)
C44 0.044(5) 0.051(4) 0.042(4) -0.002(3) -0.003(3) -0.008(4)
C45 0.032(4) 0.035(3) 0.030(3) 0.001(2) -0.014(3) -0.005(3)
C46 0.033(4) 0.032(3) 0.024(3) 0.001(2) -0.008(2) -0.006(3)
C47 0.041(4) 0.041(4) 0.026(3) 0.000(3) -0.011(3) -0.008(3)
C48 0.044(4) 0.041(4) 0.033(3) 0.002(3) -0.011(3) -0.010(3)

loop_
_atom_type_symbol
_atom_type_description
_atom_type_scat_dispersion_real
_atom_type_scat_dispersion_imag
_atom_type_scat_source
C C 0.0181 0.0091 'International Tables Vol C Tables 4.2.6.8 and 6.1.1.4'
H H 0.0000 0.0000 'International Tables Vol C Tables 4.2.6.8 and 6.1.1.4'
N N 0.0311 0.0180 'International Tables Vol C Tables 4.2.6.8 and 6.1.1.4'
F F 0.0727 0.0534 'International Tables Vol C Tables 4.2.6.8 and 6.1.1.4'
Sn Sn 0.0259 5.4591 'International Tables Vol C Tables 4.2.6.8 and 6.1.1.4'

loop_
_exptl_crystal_face_index_h
_exptl_crystal_face_index_k
_exptl_crystal_face_index_l
_exptl_crystal_face_perp_dist
_exptl_oxdiff_crystal_face_indexfrac_h
_exptl_oxdiff_crystal_face_indexfrac_k
_exptl_oxdiff_crystal_face_indexfrac_l
_exptl_oxdiff_crystal_face_x
_exptl_oxdiff_crystal_face_y
_exptl_oxdiff_crystal_face_z
-5 -6 0 0.0640 -5.0116 -6.0052 -0.0041 0.0006 0.5025 0.8382
0 -2 -11 0.0500 -0.0005 -1.9893 -10.9974 0.9966 0.0718 -0.0610
-2 -3 -11 0.0495 -2.0029 -2.9908 -10.9967 0.9581 0.0749 0.2353
6 -2 4 0.0788 5.9980 -2.0016 3.9879 -0.0882 0.7743 -0.7074
6 5 0 0.0768 6.0104 5.0053 0.0013 0.0602 -0.2919 -0.9447
-3 5 -4 0.0953 -2.9920 5.0045 -3.9864 0.1045 -0.9910 0.2212
1 2 11 0.0266 1.0009 1.9899 10.9962 -0.9635 -0.0027 -0.0733

loop_
_geom_angle_atom_site_label_1
_geom_angle_atom_site_label_2
_geom_angle_atom_site_label_3
_geom_angle
_geom_angle_site_symmetry_1
_geom_angle_site_symmetry_3
C2 Sn1 C25 112.0(2) . .
C2 Sn1 C29 106.6(3) . .
C29 Sn1 C25 111.8(3) . .
C33 Sn1 C2 105.9(3) . .
C33 Sn1 C25 107.6(3) . .
C33 Sn1 C29 112.8(2) . .
C37 Sn2 C8 102.6(2) . .
C37 Sn2 C45 114.7(3) . .
C41 Sn2 C8 111.3(3) . .
C41 Sn2 C37 111.2(3) . .
C41 Sn2 C45 110.3(3) . .
C45 Sn2 C8 106.5(2) . .
C21 N1 C1 115.0(6) . .
C21 N2 C7 116.4(5) . .
N1 C1 C2 116.9(6) . .
N1 C1 C6 121.3(5) . .
C6 C1 C2 121.9(5) . .
C1 C2 Sn1 119.2(4) . .
C3 C2 Sn1 124.9(5) . .
C3 C2 C1 115.8(6) . .
C2 C3 H3 117.8 . .
C2 C3 C4 124.4(5) . .
C4 C3 H3 117.8 . .
C5 C4 C3 118.3(5) . .
C5 C4 C10 118.0(6) . .
C10 C4 C3 123.6(5) . .
C6 C5 C4 118.4(6) . .
C10 C5 C4 122.5(5) 2_677 .
C10 C5 C6 119.1(5) 2_677 .
C1 C6 C5 121.1(5) . .
C1 C6 C7 118.6(6) . .
C5 C6 C7 120.3(6) . .
N2 C7 C6 119.2(6) . .
N2 C7 C8 119.4(5) . 2_677
C8 C7 C6 121.3(5) 2_677 .
C7 C8 Sn2 122.7(4) 2_677 .
C9 C8 Sn2 119.9(5) . .
C9 C8 C7 117.4(5) . 2_677
C8 C9 H9 118.4 . .
C8 C9 C10 123.2(6) . .
C10 C9 H9 118.4 . .
C4 C10 C9 121.9(6) . .
C5 C10 C4 119.4(5) 2_677 .
C5 C10 C9 118.7(5) 2_677 .
N1 C21 C22 114.1(6) . .
N2 C21 N1 129.4(5) . .
N2 C21 C22 116.5(5) . .
F1 C22 C21 109.7(5) . .
F1 C22 C23 105.9(6) . .
F2 C22 F1 107.1(5) . .
F2 C22 C21 110.7(5) . .
F2 C22 C23 107.5(5) . .
C21 C22 C23 115.6(5) . .
F3 C23 C22 109.7(5) . .
F3 C23 C24 106.4(6) . .
F4 C23 F3 107.3(6) . .
F4 C23 C22 109.5(5) . .
F4 C23 C24 106.7(5) . .
C22 C23 C24 116.8(6) . .
F5 C24 C23 109.1(5) . .
F6 C24 F5 109.4(7) . .
F6 C24 F7 109.5(5) . .
F6 C24 C23 110.7(6) . .
F7 C24 F5 108.1(6) . .
F7 C24 C23 110.0(6) . .
Sn1 C25 H25A 108.6 . .
Sn1 C25 H25B 108.6 . .
H25A C25 H25B 107.6 . .
C26 C25 Sn1 114.5(4) . .
C26 C25 H25A 108.6 . .
C26 C25 H25B 108.6 . .
C25 C26 H26A 108.8 . .
C25 C26 H26B 108.8 . .
C25 C26 C27 113.9(6) . .
H26A C26 H26B 107.7 . .
C27 C26 H26A 108.8 . .
C27 C26 H26B 108.8 . .
C26 C27 H27A 108.9 . .
C26 C27 H27B 108.9 . .
H27A C27 H27B 107.7 . .
C28 C27 C26 113.4(6) . .
C28 C27 H27A 108.9 . .
C28 C27 H27B 108.9 . .
C27 C28 H28A 109.5 . .
C27 C28 H28B 109.5 . .
C27 C28 H28C 109.5 . .
H28A C28 H28B 109.5 . .
H28A C28 H28C 109.5 . .
H28B C28 H28C 109.5 . .
Sn1 C29 H29A 108.8 . .
Sn1 C29 H29B 108.8 . .
H29A C29 H29B 107.7 . .
C30 C29 Sn1 113.9(5) . .
C30 C29 H29A 108.8 . .
C30 C29 H29B 108.8 . .
C29 C30 H30A 108.6 . .
C29 C30 H30B 108.6 . .
H30A C30 H30B 107.6 . .
C31 C30 C29 114.6(6) . .
C31 C30 H30A 108.6 . .
C31 C30 H30B 108.6 . .
C30 C31 H31A 108.9 . .
C30 C31 H31B 108.9 . .
C30 C31 C32 113.5(6) . .
H31A C31 H31B 107.7 . .
C32 C31 H31A 108.9 . .
C32 C31 H31B 108.9 . .
C31 C32 H32A 109.5 . .
C31 C32 H32B 109.5 . .
C31 C32 H32C 109.5 . .
H32A C32 H32B 109.5 . .
H32A C32 H32C 109.5 . .
H32B C32 H32C 109.5 . .
Sn1 C33 H33A 108.1 . .
Sn1 C33 H33B 108.1 . .
H33A C33 H33B 107.3 . .
C34 C33 Sn1 116.8(4) . .
C34 C33 H33A 108.1 . .
C34 C33 H33B 108.1 . .
C33 C34 H34A 108.9 . .
C33 C34 H34B 108.9 . .
H34A C34 H34B 107.7 . .
C35 C34 C33 113.2(5) . .
C35 C34 H34A 108.9 . .
C35 C34 H34B 108.9 . .
C34 C35 H35A 109.0 . .
C34 C35 H35B 109.0 . .
C34 C35 C36 113.0(6) . .
H35A C35 H35B 107.8 . .
C36 C35 H35A 109.0 . .
C36 C35 H35B 109.0 . .
C35 C36 H36A 109.5 . .
C35 C36 H36B 109.5 . .
C35 C36 H36C 109.5 . .
H36A C36 H36B 109.5 . .
H36A C36 H36C 109.5 . .
H36B C36 H36C 109.5 . .
Sn2 C37 H37A 108.9 . .
Sn2 C37 H37B 108.9 . .
H37A C37 H37B 107.7 . .
C38 C37 Sn2 113.4(4) . .
C38 C37 H37A 108.9 . .
C38 C37 H37B 108.9 . .
C37 C38 H38A 108.5 . .
C37 C38 H38B 108.5 . .
H38A C38 H38B 107.5 . .
C39 C38 C37 115.2(5) . .
C39 C38 H38A 108.5 . .
C39 C38 H38B 108.5 . .
C38 C39 H39A 109.3 . .
C38 C39 H39B 109.3 . .
H39A C39 H39B 107.9 . .
C40 C39 C38 111.8(6) . .
C40 C39 H39A 109.3 . .
C40 C39 H39B 109.3 . .
C39 C40 H40A 109.5 . .
C39 C40 H40B 109.5 . .
C39 C40 H40C 109.5 . .
H40A C40 H40B 109.5 . .
H40A C40 H40C 109.5 . .
H40B C40 H40C 109.5 . .
Sn2 C41 H41A 108.3 . .
Sn2 C41 H41B 108.3 . .
H41A C41 H41B 107.4 . .
C42 C41 Sn2 116.0(4) . .
C42 C41 H41A 108.3 . .
C42 C41 H41B 108.3 . .
C41 C42 H42A 108.5 . .
C41 C42 H42B 108.5 . .
H42A C42 H42B 107.5 . .
C43 C42 C41 115.2(6) . .
C43 C42 H42A 108.5 . .
C43 C42 H42B 108.5 . .
C42 C43 H43A 109.0 . .
C42 C43 H43B 109.0 . .
C42 C43 C44 112.9(7) . .
H43A C43 H43B 107.8 . .
C44 C43 H43A 109.0 . .
C44 C43 H43B 109.0 . .
C43 C44 H44A 109.5 . .
C43 C44 H44B 109.5 . .
C43 C44 H44C 109.5 . .
H44A C44 H44B 109.5 . .
H44A C44 H44C 109.5 . .
H44B C44 H44C 109.5 . .
Sn2 C45 H45A 108.9 . .
Sn2 C45 H45B 108.9 . .
H45A C45 H45B 107.7 . .
C46 C45 Sn2 113.5(5) . .
C46 C45 H45A 108.9 . .
C46 C45 H45B 108.9 . .
C45 C46 H46A 108.9 . .
C45 C46 H46B 108.9 . .
H46A C46 H46B 107.7 . .
C47 C46 C45 113.5(6) . .
C47 C46 H46A 108.9 . .
C47 C46 H46B 108.9 . .
C46 C47 H47A 109.2 . .
C46 C47 H47B 109.2 . .
H47A C47 H47B 107.9 . .
C48 C47 C46 111.9(6) . .
C48 C47 H47A 109.2 . .
C48 C47 H47B 109.2 . .
C47 C48 H48A 109.5 . .
C47 C48 H48B 109.5 . .
C47 C48 H48C 109.5 . .
H48A C48 H48B 109.5 . .
H48A C48 H48C 109.5 . .
H48B C48 H48C 109.5 . .

loop_
_geom_bond_atom_site_label_1
_geom_bond_atom_site_label_2
_geom_bond_distance
_geom_bond_site_symmetry_2
Sn1 C2 2.149(7) .
Sn1 C25 2.165(6) .
Sn1 C29 2.156(6) .
Sn1 C33 2.147(6) .
Sn2 C8 2.167(5) .
Sn2 C37 2.151(6) .
Sn2 C41 2.150(6) .
Sn2 C45 2.153(6) .
F1 C22 1.357(7) .
F2 C22 1.348(7) .
F3 C23 1.355(8) .
F4 C23 1.354(7) .
F5 C24 1.338(8) .
F6 C24 1.313(9) .
F7 C24 1.331(8) .
N1 C1 1.366(8) .
N1 C21 1.330(7) .
N2 C7 1.367(8) .
N2 C21 1.321(9) .
C1 C2 1.452(8) .
C1 C6 1.391(9) .
C2 C3 1.374(9) .
C3 H3 0.9500 .
C3 C4 1.436(9) .
C4 C5 1.429(8) .
C4 C10 1.431(8) .
C5 C6 1.421(8) .
C5 C10 1.408(10) 2_677
C6 C7 1.422(7) .
C7 C8 1.413(10) 2_677
C8 C7 1.413(10) 2_677
C8 C9 1.383(8) .
C9 H9 0.9500 .
C9 C10 1.438(7) .
C10 C5 1.408(10) 2_677
C21 C22 1.528(8) .
C22 C23 1.529(10) .
C23 C24 1.532(11) .
C25 H25A 0.9900 .
C25 H25B 0.9900 .
C25 C26 1.522(9) .
C26 H26A 0.9900 .
C26 H26B 0.9900 .
C26 C27 1.536(11) .
C27 H27A 0.9900 .
C27 H27B 0.9900 .
C27 C28 1.523(12) .
C28 H28A 0.9800 .
C28 H28B 0.9800 .
C28 H28C 0.9800 .
C29 H29A 0.9900 .
C29 H29B 0.9900 .
C29 C30 1.536(11) .
C30 H30A 0.9900 .
C30 H30B 0.9900 .
C30 C31 1.508(10) .
C31 H31A 0.9900 .
C31 H31B 0.9900 .
C31 C32 1.515(11) .
C32 H32A 0.9800 .
C32 H32B 0.9800 .
C32 H32C 0.9800 .
C33 H33A 0.9900 .
C33 H33B 0.9900 .
C33 C34 1.528(8) .
C34 H34A 0.9900 .
C34 H34B 0.9900 .
C34 C35 1.516(8) .
C35 H35A 0.9900 .
C35 H35B 0.9900 .
C35 C36 1.520(9) .
C36 H36A 0.9800 .
C36 H36B 0.9800 .
C36 H36C 0.9800 .
C37 H37A 0.9900 .
C37 H37B 0.9900 .
C37 C38 1.532(8) .
C38 H38A 0.9900 .
C38 H38B 0.9900 .
C38 C39 1.526(9) .
C39 H39A 0.9900 .
C39 H39B 0.9900 .
C39 C40 1.498(11) .
C40 H40A 0.9800 .
C40 H40B 0.9800 .
C40 H40C 0.9800 .
C41 H41A 0.9900 .
C41 H41B 0.9900 .
C41 C42 1.528(10) .
C42 H42A 0.9900 .
C42 H42B 0.9900 .
C42 C43 1.509(10) .
C43 H43A 0.9900 .
C43 H43B 0.9900 .
C43 C44 1.509(10) .
C44 H44A 0.9800 .
C44 H44B 0.9800 .
C44 H44C 0.9800 .
C45 H45A 0.9900 .
C45 H45B 0.9900 .
C45 C46 1.535(10) .
C46 H46A 0.9900 .
C46 H46B 0.9900 .
C46 C47 1.525(9) .
C47 H47A 0.9900 .
C47 H47B 0.9900 .
C47 C48 1.523(10) .
C48 H48A 0.9800 .
C48 H48B 0.9800 .
C48 H48C 0.9800 .

loop_
_geom_torsion_atom_site_label_1
_geom_torsion_atom_site_label_2
_geom_torsion_atom_site_label_3
_geom_torsion_atom_site_label_4
_geom_torsion
_geom_torsion_site_symmetry_1
_geom_torsion_site_symmetry_4
Sn1 C2 C3 C4 -178.9(4) . .
Sn1 C25 C26 C27 -62.2(7) . .
Sn1 C29 C30 C31 66.8(6) . .
Sn1 C33 C34 C35 176.6(5) . .
Sn2 C8 C9 C10 -179.4(4) . .
Sn2 C37 C38 C39 -68.7(7) . .
Sn2 C41 C42 C43 69.6(7) . .
Sn2 C45 C46 C47 -174.3(4) . .
F1 C22 C23 F3 -57.0(6) . .
F1 C22 C23 F4 60.5(6) . .
F1 C22 C23 C24 -178.1(5) . .
F2 C22 C23 F3 -171.1(5) . .
F2 C22 C23 F4 -53.7(7) . .
F2 C22 C23 C24 67.7(7) . .
F3 C23 C24 F5 -60.1(7) . .
F3 C23 C24 F6 179.4(5) . .
F3 C23 C24 F7 58.3(7) . .
F4 C23 C24 F5 -174.4(6) . .
F4 C23 C24 F6 65.1(8) . .
F4 C23 C24 F7 -56.0(7) . .
N1 C1 C2 Sn1 -1.3(7) . .
N1 C1 C2 C3 -178.4(5) . .
N1 C1 C6 C5 178.3(5) . .
N1 C1 C6 C7 -0.8(8) . .
N1 C21 C22 F1 41.7(7) . .
N1 C21 C22 F2 159.7(5) . .
N1 C21 C22 C23 -77.8(7) . .
N2 C21 C22 F1 -137.9(5) . .
N2 C21 C22 F2 -20.0(7) . .
N2 C21 C22 C23 102.5(7) . .
C1 N1 C21 N2 1.8(9) . .
C1 N1 C21 C22 -177.8(5) . .
C1 C2 C3 C4 -2.1(9) . .
C1 C6 C7 N2 1.1(8) . .
C1 C6 C7 C8 -179.5(5) . 2_677
C2 C1 C6 C5 -3.1(9) . .
C2 C1 C6 C7 177.7(5) . .
C2 C3 C4 C5 1.3(9) . .
C2 C3 C4 C10 179.8(6) . .
C3 C4 C5 C6 -1.2(8) . .
C3 C4 C5 C10 -179.5(5) . 2_677
C3 C4 C10 C5 179.7(5) . 2_677
C3 C4 C10 C9 -0.6(9) . .
C4 C5 C6 C1 2.2(8) . .
C4 C5 C6 C7 -178.7(5) . .
C5 C4 C10 C5 -1.8(9) . 2_677
C5 C4 C10 C9 177.9(5) . .
C5 C6 C7 N2 -178.0(5) . .
C5 C6 C7 C8 1.4(8) . 2_677
C6 C1 C2 Sn1 -180.0(4) . .
C6 C1 C2 C3 3.0(8) . .
C7 N2 C21 N1 -1.5(9) . .
C7 N2 C21 C22 178.1(5) . .
C7 C8 C9 C10 -0.6(9) 2_677 .
C8 C9 C10 C4 180.0(5) . .
C8 C9 C10 C5 -0.4(9) . 2_677
C10 C4 C5 C6 -179.8(5) . .
C10 C4 C5 C10 1.9(9) . 2_677
C10 C5 C6 C1 -179.4(5) 2_677 .
C10 C5 C6 C7 -0.3(8) 2_677 .
C21 N1 C1 C2 -179.1(5) . .
C21 N1 C1 C6 -0.5(8) . .
C21 N2 C7 C6 -0.1(8) . .
C21 N2 C7 C8 -179.5(5) . 2_677
C21 C22 C23 F3 64.6(7) . .
C21 C22 C23 F4 -177.9(5) . .
C21 C22 C23 C24 -56.5(7) . .
C22 C23 C24 F5 62.8(7) . .
C22 C23 C24 F6 -57.7(7) . .
C22 C23 C24 F7 -178.8(5) . .
C25 C26 C27 C28 -61.8(8) . .
C29 C30 C31 C32 178.4(6) . .
C33 C34 C35 C36 -176.0(7) . .
C37 C38 C39 C40 -66.1(8) . .
C41 C42 C43 C44 172.2(5) . .
C45 C46 C47 C48 178.0(5) . .
